data_7043961
loop_
_publ_author_name
'Chen, Zhang-Gai'
'Huang, Xia'
'Zhuang, Rongchuan'
'Zhang, Yu'
'Liu, Xin'
'Shi, Tao'
'Wang, Shuai-Hua'
'Wu, Shao-Fan'
'Mi, Jin-Xiao'
'Huang, Ya-Xi'

_publ_section_title
;
 Structural Diversities Induced by Cation Sizes in a Series of
 Fluorogermanophosphates: A2[GeF2(HPO4)2] (A = Na, K, Rb, NH4, and Cs)
;
_journal_name_full 'Dalton Trans.'
_journal_paper_doi 10.1039/C7DT02561K
_journal_year 2017
_chemical_formula_sum 'Cs2 F2 Ge H2 O8 P2'
_chemical_formula_weight 568.37
_space_group_crystal_system tetragonal
_space_group_IT_number 127
_space_group_name_Hall '-P 4 2ab'
_space_group_name_H-M_alt 'P 4/m b m'
_symmetry_space_group_name_Hall '-P 4 2ab'
_symmetry_space_group_name_H-M 'P 4/m b m'
_atom_sites_solution_hydrogens difmap
_audit_creation_method SHELXL-2014/7
_audit_update_record
;
2017-04-24 deposited with the CCDC.
2017-08-11 downloaded from the CCDC.
;
_cell_angle_alpha 90
_cell_angle_beta 90
_cell_angle_gamma 90
_cell_formula_units_Z 2
_cell_length_a 8.567(8)
_cell_length_b 8.567(8)
_cell_length_c 6.389(6)
_cell_measurement_reflns_used 2609
_cell_measurement_temperature 203(2)
_cell_measurement_theta_max 28.601
_cell_measurement_theta_min 3.189
_cell_volume 468.9(8)
_computing_cell_refinement 'SAINT (Bruker, 2001)'
_computing_data_collection 'SAINT (Bruker, 2001)'
_computing_data_reduction 'SAINT (Bruker, 2001)'
_computing_molecular_graphics 'DIAMOND (Brandenburg, 2005) '
_computing_publication_material 'SHELXL-2014/7 (Sheldrick, 2014) and WinGX (Farrugia, 2014)'
_computing_structure_refinement 'SHELXL-2014/7 (Sheldrick, 2014)'
_computing_structure_solution 'SHELXL-2014/7 (Sheldrick, 2014)'
_diffrn_ambient_temperature 203(2)
_diffrn_measured_fraction_theta_full 0.985
_diffrn_measured_fraction_theta_max 0.970
_diffrn_measurement_device_type 'SMART (Bruker, 2001)'
_diffrn_radiation_type MoK\a
_diffrn_radiation_wavelength 0.71073
_diffrn_reflns_av_R_equivalents 0.0752
_diffrn_reflns_av_unetI/netI 0.0407
_diffrn_reflns_Laue_measured_fraction_full 0.985
_diffrn_reflns_Laue_measured_fraction_max 0.970
_diffrn_reflns_limit_h_max 11
_diffrn_reflns_limit_h_min -9
_diffrn_reflns_limit_k_max 10
_diffrn_reflns_limit_k_min -11
_diffrn_reflns_limit_l_max 7
_diffrn_reflns_limit_l_min -8
_diffrn_reflns_number 2609
_diffrn_reflns_point_group_measured_fraction_full 0.985
_diffrn_reflns_point_group_measured_fraction_max 0.970
_diffrn_reflns_theta_full 25.242
_diffrn_reflns_theta_max 28.601
_diffrn_reflns_theta_min 3.189
_exptl_absorpt_coefficient_mu 11.313
_exptl_absorpt_correction_T_max 0.38
_exptl_absorpt_correction_T_min 0.26
_exptl_absorpt_correction_type multi-scan
_exptl_crystal_colour colorless
_exptl_crystal_density_diffrn 4.025
_exptl_crystal_density_method 'not measured'
_exptl_crystal_description 'Tetragonal bipyramid'
_exptl_crystal_F_000 512
_exptl_crystal_size_max 0.180
_exptl_crystal_size_mid 0.100
_exptl_crystal_size_min 0.100
_refine_diff_density_max 0.942
_refine_diff_density_min -1.300
_refine_diff_density_rms 0.248
_refine_ls_extinction_method none
_refine_ls_goodness_of_fit_ref 1.209
_refine_ls_hydrogen_treatment refxyz
_refine_ls_matrix_type full
_refine_ls_number_parameters 28
_refine_ls_number_reflns 353
_refine_ls_number_restraints 7
_refine_ls_restrained_S_all 1.223
_refine_ls_R_factor_all 0.0438
_refine_ls_R_factor_gt 0.0388
_refine_ls_shift/su_max 0.000
_refine_ls_shift/su_mean 0.000
_refine_ls_structure_factor_coef Fsqd
_refine_ls_weighting_details 'w=1/[\s^2^(Fo^2^)+6.7140P] where P=(Fo^2^+2Fc^2^)/3'
_refine_ls_weighting_scheme calc
_refine_ls_wR_factor_gt 0.0736
_refine_ls_wR_factor_ref 0.0747
_reflns_Friedel_coverage 0.000
_reflns_number_gt 319
_reflns_number_total 353
_reflns_threshold_expression 'I > 2\s(I)'
_cod_data_source_file c7dt02561k1.cif
_cod_data_source_block shelx_CCDC2
_cod_original_cell_volume 468.9(10)
_cod_database_code 7043961
_shelx_shelxl_version_number 2014/7
_shelx_space_group_comment
;
The symmetry employed for this shelxl refinement is uniquely defined
by the following loop, which should always be used as a source of
symmetry information in preference to the above space-group names.
They are only intended as comments.
;
_shelx_estimated_absorpt_t_min 0.235
_shelx_estimated_absorpt_t_max 0.397

loop_
_space_group_symop_operation_xyz
'x, y, z'
'-y, x, z'
'-x, -y, z'
'y, -x, z'
'x+1/2, -y+1/2, -z'
'y+1/2, x+1/2, -z'
'-x+1/2, y+1/2, -z'
'-y+1/2, -x+1/2, -z'
'-x, -y, -z'
'y, -x, -z'
'x, y, -z'
'-y, x, -z'
'-x-1/2, y-1/2, z'
'-y-1/2, -x-1/2, z'
'x-1/2, -y-1/2, z'
'y-1/2, x-1/2, z'

loop_
_atom_site_label
_atom_site_type_symbol
_atom_site_fract_x
_atom_site_fract_y
_atom_site_fract_z
_atom_site_U_iso_or_equiv
_atom_site_adp_type
_atom_site_occupancy
_atom_site_site_symmetry_order
_atom_site_calc_flag
_atom_site_refinement_flags_posn
_atom_site_refinement_flags_adp
_atom_site_refinement_flags_occupancy
Ge1 Ge 0.0000 0.0000 0.0000 0.0081(4) Uani 1 8 d S T P
P1 P 0.1740(3) 0.3260(3) 0.0000 0.0102(6) Uani 1 4 d S T P
Cs1 Cs 0.30960(8) 0.19040(8) 0.5000 0.0346(3) Uani 1 4 d S T P
F1 F 0.0000 0.0000 0.2769(13) 0.0257(18) Uani 1 4 d S T P
O1 O 0.1576(7) 0.1490(7) 0.0000 0.0158(13) Uani 1 2 d S TU P
O2 O 0.1030(5) 0.3970(5) 0.1968(10) 0.0167(13) Uani 1 2 d DS T P
H2 H 0.038(5) 0.462(5) 0.16(3) 0.050 Uiso 0.5 2 d DS U P

loop_
_atom_site_aniso_label
_atom_site_aniso_U_11
_atom_site_aniso_U_22
_atom_site_aniso_U_33
_atom_site_aniso_U_23
_atom_site_aniso_U_13
_atom_site_aniso_U_12
Ge1 0.0065(5) 0.0065(5) 0.0112(8) 0.000 0.000 0.000
P1 0.0076(9) 0.0076(9) 0.0155(16) 0.000 0.000 -0.0013(11)
Cs1 0.0443(5) 0.0443(5) 0.0152(5) 0.000 0.000 0.0288(5)
F1 0.030(3) 0.030(3) 0.017(4) 0.000 0.000 0.000
O1 0.006(3) 0.010(3) 0.031(3) 0.000 0.000 -0.004(2)
O2 0.0188(19) 0.0188(19) 0.012(3) 0.0021(18) -0.0021(18) 0.007(3)

loop_
_atom_type_symbol
_atom_type_description
_atom_type_scat_dispersion_real
_atom_type_scat_dispersion_imag
_atom_type_scat_source
Cs Cs -0.3680 2.1192 'International Tables Vol C Tables 4.2.6.8 and 6.1.1.4'
F F 0.0171 0.0103 'International Tables Vol C Tables 4.2.6.8 and 6.1.1.4'
Ge Ge 0.1547 1.8001 'International Tables Vol C Tables 4.2.6.8 and 6.1.1.4'
H H 0.0000 0.0000 'International Tables Vol C Tables 4.2.6.8 and 6.1.1.4'
O O 0.0106 0.0060 'International Tables Vol C Tables 4.2.6.8 and 6.1.1.4'
P P 0.1023 0.0942 'International Tables Vol C Tables 4.2.6.8 and 6.1.1.4'

loop_
_geom_angle_atom_site_label_1
_geom_angle_atom_site_label_2
_geom_angle_atom_site_label_3
_geom_angle
_geom_angle_site_symmetry_1
_geom_angle_site_symmetry_3
F1 Ge1 F1 180.0 . 9
F1 Ge1 O1 90.0 . .
F1 Ge1 O1 90.0 9 .
F1 Ge1 O1 90.0 . 9
F1 Ge1 O1 90.0 9 9
O1 Ge1 O1 180.0 . 9
F1 Ge1 O1 90.0 . 10
F1 Ge1 O1 90.0 9 10
O1 Ge1 O1 90.0 . 10
O1 Ge1 O1 90.0 9 10
F1 Ge1 O1 90.0 . 2
F1 Ge1 O1 90.0 9 2
O1 Ge1 O1 90.0 . 2
O1 Ge1 O1 90.0 9 2
O1 Ge1 O1 180.0(3) 10 2
O2 P1 O2 111.3(5) 11 .
O2 P1 O1 111.15(16) 11 14_665
O2 P1 O1 111.15(16) . 14_665
O2 P1 O1 111.15(16) 11 .
O2 P1 O1 111.15(16) . .
O1 P1 O1 100.5(5) 14_665 .
O2 P1 Cs1 172.9(3) 11 .
O2 P1 Cs1 61.6(2) . .
O1 P1 Cs1 73.00(10) 14_665 .
O1 P1 Cs1 73.00(10) . .
O2 P1 Cs1 61.6(2) 11 1_554
O2 P1 Cs1 172.9(3) . 1_554
O1 P1 Cs1 73.00(10) 14_665 1_554
O1 P1 Cs1 73.00(10) . 1_554
Cs1 P1 Cs1 125.56(11) . 1_554
O2 Cs1 O2 75.5(2) 11_556 .
O2 Cs1 O2 101.3(2) 11_556 12_656
O2 Cs1 O2 157.39(9) . 12_656
O2 Cs1 O2 157.39(9) 11_556 4
O2 Cs1 O2 101.3(2) . 4
O2 Cs1 O2 89.94(17) 12_656 4
O2 Cs1 O2 157.39(9) 11_556 2_655
O2 Cs1 O2 101.3(2) . 2_655
O2 Cs1 O2 72.9(2) 12_656 2_655
O2 Cs1 O2 45.0(2) 4 2_655
O2 Cs1 O2 101.3(2) 11_556 10_556
O2 Cs1 O2 157.39(9) . 10_556
O2 Cs1 O2 45.0(2) 12_656 10_556
O2 Cs1 O2 72.9(2) 4 10_556
O2 Cs1 O2 89.94(17) 2_655 10_556
O2 Cs1 F1 65.07(7) 11_556 5_556
O2 Cs1 F1 95.05(10) . 5_556
O2 Cs1 F1 64.11(11) 12_656 5_556
O2 Cs1 F1 137.30(12) 4 5_556
O2 Cs1 F1 93.32(13) 2_655 5_556
O2 Cs1 F1 103.91(15) 10_556 5_556
O2 Cs1 F1 95.05(10) 11_556 13_665
O2 Cs1 F1 65.07(7) . 13_665
O2 Cs1 F1 93.32(13) 12_656 13_665
O2 Cs1 F1 103.91(15) 4 13_665
O2 Cs1 F1 64.11(11) 2_655 13_665
O2 Cs1 F1 137.30(12) 10_556 13_665
F1 Cs1 F1 49.2(3) 5_556 13_665
O2 Cs1 F1 65.07(7) 11_556 9_556
O2 Cs1 F1 95.05(10) . 9_556
O2 Cs1 F1 103.91(15) 12_656 9_556
O2 Cs1 F1 93.32(13) 4 9_556
O2 Cs1 F1 137.30(11) 2_655 9_556
O2 Cs1 F1 64.11(11) 10_556 9_556
F1 Cs1 F1 124.4(2) 5_556 9_556
F1 Cs1 F1 155.66(4) 13_665 9_556
O2 Cs1 F1 95.05(10) 11_556 .
O2 Cs1 F1 65.07(7) . .
O2 Cs1 F1 137.30(12) 12_656 .
O2 Cs1 F1 64.11(11) 4 .
O2 Cs1 F1 103.91(15) 2_655 .
O2 Cs1 F1 93.32(13) 10_556 .
F1 Cs1 F1 155.66(4) 5_556 .
F1 Cs1 F1 124.4(2) 13_665 .
F1 Cs1 F1 49.2(3) 9_556 .
O2 Cs1 O1 44.23(15) 11_556 14_666
O2 Cs1 O1 114.28(16) . 14_666
O2 Cs1 O1 57.32(14) 12_656 14_666
O2 Cs1 O1 144.41(13) 4 14_666
O2 Cs1 O1 123.68(15) 2_655 14_666
O2 Cs1 O1 73.66(15) 10_556 14_666
F1 Cs1 O1 43.71(14) 5_556 14_666
F1 Cs1 O1 92.51(16) 13_665 14_666
F1 Cs1 O1 82.80(16) 9_556 14_666
F1 Cs1 O1 129.90(15) . 14_666
O2 Cs1 O1 114.28(16) 11_556 14_665
O2 Cs1 O1 44.23(15) . 14_665
O2 Cs1 O1 123.68(15) 12_656 14_665
O2 Cs1 O1 73.66(15) 4 14_665
O2 Cs1 O1 57.32(14) 2_655 14_665
O2 Cs1 O1 144.41(13) 10_556 14_665
F1 Cs1 O1 92.51(16) 5_556 14_665
F1 Cs1 O1 43.71(14) 13_665 14_665
F1 Cs1 O1 129.90(15) 9_556 14_665
F1 Cs1 O1 82.80(16) . 14_665
O1 Cs1 O1 134.20(18) 14_666 14_665
Ge1 F1 Cs1 114.59(13) . .
Ge1 F1 Cs1 114.59(13) . 9_556
Cs1 F1 Cs1 130.8(3) . 9_556
Ge1 F1 Cs1 114.59(13) . 2
Cs1 F1 Cs1 80.03(10) . 2
Cs1 F1 Cs1 80.03(10) 9_556 2
Ge1 F1 Cs1 114.59(13) . 10_556
Cs1 F1 Cs1 80.03(10) . 10_556
Cs1 F1 Cs1 80.03(10) 9_556 10_556
Cs1 F1 Cs1 130.8(3) 2 10_556
P1 O1 Ge1 138.7(4) . .
P1 O1 Cs1 82.16(12) . .
Ge1 O1 Cs1 110.07(10) . .
P1 O1 Cs1 82.16(12) . 1_554
Ge1 O1 Cs1 110.07(10) . 1_554
Cs1 O1 Cs1 134.20(18) . 1_554
P1 O2 Cs1 93.4(3) . .
P1 O2 Cs1 134.95(8) . 10_566
Cs1 O2 Cs1 86.50(14) . 10_566
P1 O2 Cs1 134.95(8) . 2
Cs1 O2 Cs1 86.50(14) . 2
Cs1 O2 Cs1 90.06(17) 10_566 2
P1 O2 H2 109(10) . .
Cs1 O2 H2 158(10) . .
Cs1 O2 H2 78(10) 10_566 .
Cs1 O2 H2 78(10) 2 .

loop_
_geom_bond_atom_site_label_1
_geom_bond_atom_site_label_2
_geom_bond_distance
_geom_bond_site_symmetry_2
Ge1 F1 1.769(8) .
Ge1 F1 1.769(8) 9
Ge1 O1 1.858(6) .
Ge1 O1 1.858(6) 9
Ge1 O1 1.858(6) 10
Ge1 O1 1.858(6) 2
P1 O2 1.523(7) 11
P1 O2 1.523(7) .
P1 O1 1.523(6) 14_665
P1 O1 1.523(6) .
P1 Cs1 3.592(3) .
P1 Cs1 3.592(3) 1_554
Cs1 O2 3.165(6) 11_556
Cs1 O2 3.165(6) .
Cs1 O2 3.261(5) 12_656
Cs1 O2 3.261(5) 4
Cs1 O2 3.261(5) 2_655
Cs1 O2 3.261(5) 10_556
Cs1 F1 3.424(4) 5_556
Cs1 F1 3.424(4) 13_665
Cs1 F1 3.424(4) 9_556
Cs1 F1 3.424(4) .
Cs1 O1 3.468(4) 14_666
Cs1 O1 3.468(4) 14_665
F1 Cs1 3.424(4) 9_556
F1 Cs1 3.424(4) 2
F1 Cs1 3.424(4) 10_556
O1 Cs1 3.468(4) 1_554
O2 Cs1 3.261(5) 10_566
O2 Cs1 3.261(5) 2
O2 H2 0.82(2) .
